data_7135107
loop_
_publ_author_name
'Sawant, Diksha U.'
'Halat, Peter'
'McKay, Alasdair I.'
'Izgorodina, Ekaterina I.'
'Turner, David R.'

_publ_section_title
;
 Dependence of an anion template on amino acid binding in
 DMSO/H<sub>2</sub>O by a chiral Ag/urea-based tweezer.
;
_journal_issue 95
_journal_name_full 'Chemical communications (Cambridge, England)'
_journal_page_first 18846
_journal_page_last 18849
_journal_paper_doi 10.1039/d5cc05158d
_journal_volume 61
_journal_year 2025
_chemical_absolute_configuration rm
_chemical_formula_moiety 'C48 H52 Ag2 N12 O4 S4, 2(C2 F3 O2)'
_chemical_formula_sum 'C52 H52 Ag2 F6 N12 O8 S4'
_chemical_formula_weight 1431.03
_space_group_crystal_system triclinic
_space_group_IT_number 1
_space_group_name_Hall 'P 1'
_space_group_name_H-M_alt 'P 1'
_atom_sites_solution_hydrogens mixed
_atom_sites_solution_primary dual
_audit_creation_date 2025-03-28
_audit_creation_method
;
Olex2 1.5
(compiled 2025.03.04 svn.red2d20d0 for OlexSys, GUI svn.r7188)
;
_audit_update_record
;
2025-03-28 deposited with the CCDC.	2025-10-20 downloaded from the CCDC.
;
_cell_angle_alpha 115.9387(7)
_cell_angle_beta 100.0849(6)
_cell_angle_gamma 95.7768(6)
_cell_formula_units_Z 1
_cell_length_a 8.38282(6)
_cell_length_b 13.97902(10)
_cell_length_c 14.39240(8)
_cell_measurement_reflns_used 49251
_cell_measurement_temperature 123.00(10)
_cell_measurement_theta_max 79.5070
_cell_measurement_theta_min 3.5680
_cell_volume 1462.99(2)
_computing_cell_refinement 'CrysAlisPro 1.171.43.95a (Rigaku OD, 2023)'
_computing_data_collection 'CrysAlisPro 1.171.43.95a (Rigaku OD, 2023)'
_computing_data_reduction 'CrysAlisPro 1.171.43.95a (Rigaku OD, 2023)'
_computing_molecular_graphics 'Olex2 1.5 (Dolomanov et al., 2009)'
_computing_publication_material 'Olex2 1.5 (Dolomanov et al., 2009)'
_computing_structure_refinement 'SHELXL 2018/3 (Sheldrick, 2015)'
_computing_structure_solution 'SHELXT 2018/2 (Sheldrick, 2018)'
_diffrn_ambient_environment N~2~
_diffrn_ambient_temperature 123.00(10)
_diffrn_detector 'Hybrid Pixel Array Detector'
_diffrn_detector_area_resol_mean 10.0000
_diffrn_detector_type HyPix
_diffrn_measured_fraction_theta_full 1.000
_diffrn_measured_fraction_theta_max 0.982
_diffrn_measurement_details
;
List of Runs (angles in degrees, time in seconds):

  # Type    Start    End  Width  t~exp~   \w     \q     \k     \f   Frames
#--------------------------------------------------------------------------
  1  \w    -58.00 -30.00   0.50    0.05    --    6.00 157.00 -19.35   56
  2  \w    -21.00   7.00   0.50    0.05    --   10.00 102.00 -83.52   56
  3  \w      8.00  38.00   0.50    0.05    --   34.00  92.00  30.01   60
  4  \w     -2.00  23.00   0.50    0.05    --   26.00  95.00 173.15   50
  5  \w      8.00  34.00   0.50    0.05    --   34.00  93.00 148.18   52
  6  \w     16.00  41.00   0.50    0.05    --   42.00  91.00 117.18   50
  7  \w      9.00  35.00   0.50    0.05    --   34.00  91.00-108.88   52
  8  \w     32.00  58.00   0.50    0.05    --   50.44  77.00 -90.00   52
  9  \w     93.00 121.00   0.50    0.10    --  111.50  77.00-150.00   56
 10  \w    129.00 177.00   0.50    0.10    --  111.50  77.00-150.00   96
 11  \w    138.00 178.00   0.50    0.10    --  111.50  77.00 -30.00   80
 12  \w    141.00 167.00   0.50    0.10    --  111.50  77.00  30.00   52
 13  \w     92.00 139.00   0.50    0.10    --  111.50  77.00 150.00   94
 14  \w     95.00 177.00   0.50    0.10    --  111.50  77.00  60.00  164
 15  \w     94.00 134.00   0.50    0.10    --  111.50  77.00  30.00   80
 16  \w     93.00 132.00   0.50    0.10    --  111.50  77.00 -30.00   78
 17  \w     95.00 124.00   0.50    0.10    --  111.50  77.00-180.00   58
 18  \w     94.00 171.00   0.50    0.10    --  111.50  77.00-120.00  154
 19  \w     96.00 174.00   0.50    0.10    --  111.50  77.00 -90.00  156
 20  \w     93.00 137.00   0.50    0.10    --  111.50  77.00 -60.00   88
 21  \w    142.00 174.00   0.50    0.10    --  111.50  77.00   0.00   64
 22  \w     98.00 138.00   0.50    0.10    --  111.50  77.00   0.00   80
 23  \w     96.00 176.00   0.50    0.10    --  111.50  77.00  90.00  160
 24  \w    139.00 164.00   0.50    0.10    --  111.50  77.00 120.00   50
 25  \w     96.00 129.00   0.50    0.10    --  111.50  77.00 120.00   66
 26  \w     35.00  69.00   0.50    0.05    --   54.00  75.00 -15.63   68
 27  \w     36.00  62.00   0.50    0.05    --   54.00  73.00 -33.86   52
 28  \w     46.00  72.00   0.50    0.05    --   62.00  69.00 -44.75   52
 29  \w     35.00  65.00   0.50    0.05    --   54.00  76.00 -76.51   60
 30  \w     35.00  61.00   0.50    0.05    --   54.00  75.00-108.71   52
 31  \w    103.00 151.00   0.50    0.10    --  111.50  61.00-150.00   96
 32  \w    100.00 174.00   0.50    0.10    --  111.50  61.00 -60.00  148
 33  \w    100.00 154.00   0.50    0.10    --  111.50  61.00 -30.00  108
 34  \w     98.00 150.00   0.50    0.10    --  111.50  61.00   0.00  104
 35  \w    101.00 131.00   0.50    0.10    --  111.50  61.00  60.00   60
 36  \w    100.00 151.00   0.50    0.10    --  111.50  61.00  30.00  102
 37  \w    136.00 168.00   0.50    0.10    --  111.50  61.00  60.00   64
 38  \w     99.00 153.00   0.50    0.10    --  111.50  61.00  90.00  108
 39  \w     98.00 152.00   0.50    0.10    --  111.50  61.00 120.00  108
 40  \w    143.00 170.00   0.50    0.10    --  111.50  61.00 150.00   54
 41  \w     98.00 138.00   0.50    0.10    --  111.50  61.00 150.00   80
 42  \w     99.00 138.00   0.50    0.10    --  111.50  61.00 -90.00   78
 43  \w    101.00 159.00   0.50    0.10    --  111.50  61.00-120.00  116
 44  \w    102.00 168.00   0.50    0.10    --  111.50  61.00-180.00  132
 45  \w     71.00 101.00   0.50    0.05    --   50.44  19.00-120.00   60
 46  \w     52.00  93.00   0.50    0.05    --   50.44  19.00-180.00   82
 47  \w    108.00 170.00   0.50    0.10    --  111.50 125.00-120.00  124
 48  \w    109.00 134.00   0.50    0.10    --  111.50 135.00-142.00   50
 49  \w    112.00 140.00   0.50    0.10    --  111.50 134.00  38.00   56
 50  \w     42.00  71.00   0.50    0.10    --  111.50 -77.00 150.00   58
 51  \w     91.00 131.00   0.50    0.10    --  111.50 -77.00 150.00   80
 52  \w     40.00  66.00   0.50    0.10    --  111.50 -30.00   0.00   52
 53  \w     59.00 120.00   0.50    0.10    --  111.50 -61.00 -60.00  122
 54  \w     41.00  66.00   0.50    0.10    --  111.50 -30.00 -60.00   50
 55  \w     41.00  66.00   0.50    0.10    --  111.50 -45.00 -90.00   50
 56  \w     45.00  75.00   0.50    0.10    --  111.50 -45.00-180.00   60
 57  \w     40.00  65.00   0.50    0.10    --  111.50 -30.00-180.00   50
 58  \w     44.00 100.00   0.50    0.10    --  111.50 -94.00 -30.00  112
 59  \w     86.00 117.00   0.50    0.10    --  111.50-134.00 -28.00   62
 60  \w     43.00 105.00   0.50    0.10    --  111.50 -96.00 -86.46  124
 61  \w     42.00 102.00   0.50    0.10    --  111.50 -94.00-150.00  120
 62  \w     50.00 105.00   0.50    0.10    --  111.50 -96.00-177.84  110
 63  \w     39.00  99.00   0.50    0.05    --   50.44-134.00 -28.00  120
 64  \w     79.00 105.00   0.50    0.10    --  111.50 -94.00 120.00   52
 65  \w     45.00  96.00   0.50    0.10    --  111.50 -94.00 150.00  102
 66  \w     42.00  73.00   0.50    0.10    --  111.50 -94.00 120.00   62
 67  \w     73.00  99.00   0.50    0.10    --  111.50-135.00 151.00   52
 68  \w     65.00 104.00   0.50    0.10    --  111.50 -94.00  90.00   78
 69  \w     41.00 106.00   0.50    0.10    --  111.50 -94.00  60.00  130
 70  \w     41.00  66.00   0.50    0.10    --  111.50 -94.00  30.00   50
 71  \w     80.00 106.00   0.50    0.10    --  111.50 -94.00   0.00   52
 72  \w     78.00 105.00   0.50    0.10    --  111.50 -94.00 -60.00   54
 73  \w     81.00 106.00   0.50    0.10    --  111.50 -94.00  30.00   50
 74  \w     40.00 100.00   0.50    0.05    --   50.44-135.00 151.00  120
 75  \w    -97.00 -47.00   0.50    0.05    --  -50.44   0.00   0.00  100
 76  \w    -67.00  22.00   0.50    0.05    --  -38.00  99.00   9.58  178
 77  \w    -93.00 -18.00   0.50    0.05    --  -50.44 134.00  38.00  150
 78  \w    -92.00 -20.00   0.50    0.10    --  -90.00 134.00  38.00  144
 79  \w    -93.00 -18.00   0.50    0.05    --  -50.44 135.00-142.00  150
 80  \w    -93.00 -18.00   0.50    0.10    --  -90.00 135.00-142.00  150
 81  \w    -57.00 -31.00   0.50    0.05    --  -50.00 -77.00-129.87   52
 82  \w    -57.00 -31.00   0.50    0.05    --  -50.44 -77.00-180.00   52
 83  \w    -57.00 -31.00   0.50    0.05    --  -50.44 -77.00 -30.00   52
 84  \w    -56.00 -31.00   0.50    0.05    --  -50.44 -77.00   0.00   50
 85  \w    -57.00 -31.00   0.50    0.05    --  -50.00 -77.00  23.86   52
 86  \w    -64.00 -32.00   0.50    0.05    --  -50.44 -77.00  60.00   64
 87  \w   -113.00 -88.00   0.50    0.05    --  -50.44 -77.00   0.00   50
 88  \w   -116.00 -90.00   0.50    0.05    --  -50.44 -77.00 -30.00   52
 89  \w    -68.00 -42.00   0.50    0.05    --  -62.00 -77.00 -19.97   52
 90  \w   -102.00 -70.00   0.50    0.10    --  -90.00 -77.00 -30.00   64
 91  \w    -97.00 -71.00   0.50    0.10    --  -90.00 -77.00  30.00   52
 92  \w    -99.00 -71.00   0.50    0.10    --  -90.00 -77.00  90.00   56
 93  \w   -107.00 -71.00   0.50    0.10    --  -90.00 -77.00 120.00   72
 94  \w   -106.00 -71.00   0.50    0.10    --  -90.00 -77.00 150.00   70
 95  \w    -67.00 -42.00   0.50    0.05    --  -62.00 -77.00 148.34   50
 96  \w    -57.00 -31.00   0.50    0.05    --  -50.44 -77.00 150.00   52
 97  \w   -160.00-134.00   0.50    0.10    --  -90.00 -77.00 -60.00   52
 98  \w    -97.00 -71.00   0.50    0.10    --  -90.00 -76.00  -8.06   52
 99  \w    -89.00 -47.00   0.50    0.05    --  -66.00 -76.00 -36.88   84
100  \w    -97.00 -70.00   0.50    0.10    --  -90.00 -77.00 -90.00   54
101  \w    -99.00 -71.00   0.50    0.10    --  -90.00 -76.00-157.07   56
102  \w   -107.00 -71.00   0.50    0.10    --  -90.00 -76.00 -76.87   72
103  \w    -95.00 -70.00   0.50    0.10    --  -90.00 -77.00 -60.00   50
104  \w    -89.00 -55.00   0.50    0.05    --  -74.00 -75.00 -47.45   68
105  \w   -129.00-103.00   0.50    0.05    --  -58.00 -75.00 102.75   52
106  \w    -99.00 -73.00   0.50    0.10    --  -90.00 -75.00 163.90   52
107  \w    -98.00 -72.00   0.50    0.10    --  -90.00 -74.00 178.97   52
108  \w    -98.00 -72.00   0.50    0.10    --  -90.00 -73.00 125.77   52
109  \w    -73.00 -39.00   0.50    0.05    --  -58.00 -75.00 102.75   68
110  \w    -97.00 -72.00   0.50    0.10    --  -90.00 -73.00  40.23   50
111  \w    -94.00 -68.00   0.50    0.10    --  -86.00 -73.00   2.22   52
112  \w    -83.00 -57.00   0.50    0.05    --  -74.00 -72.00 147.88   52
113  \w    -99.00 -72.00   0.50    0.10    --  -90.00 -74.00 -48.15   54
114  \w   -131.00-105.00   0.50    0.10    --  -90.00 -74.00 -48.15   52
115  \w   -159.00-126.00   0.50    0.10    --  -90.00 -72.00-112.69   66
116  \w    -84.00 -57.00   0.50    0.05    --  -74.00 -73.00-178.98   54
117  \w    -83.00 -57.00   0.50    0.05    --  -74.00 -74.00-162.52   52
118  \w   -100.00 -72.00   0.50    0.10    --  -90.00 -72.00-133.16   56
119  \w    -98.00 -72.00   0.50    0.10    --  -90.00 -72.00-112.69   52
120  \w   -100.00 -74.00   0.50    0.10    --  -90.00 -71.00  48.90   52
121  \w   -105.00 -73.00   0.50    0.10    --  -90.00 -71.00  68.56   64
122  \w   -110.00 -74.00   0.50    0.10    --  -90.00 -71.00 100.54   72
123  \w   -160.00-116.00   0.50    0.10    --  -90.00 -71.00 100.54   88
124  \w   -161.00-130.00   0.50    0.10    --  -90.00 -71.00  48.90   62
125  \w   -148.00-122.00   0.50    0.10    --  -90.00 -70.00  -4.16   52
126  \w   -112.00 -73.00   0.50    0.10    --  -90.00 -70.00  -4.16   78
127  \w    -76.00 -50.00   0.50    0.05    --  -66.00 -70.00  -7.74   52
128  \w    -82.00 -56.00   0.50    0.05    --  -70.00 -67.00   7.39   52
129  \w    -75.00 -50.00   0.50    0.05    --  -66.00 -68.00  28.94   50
130  \w    -79.00 -54.00   0.50    0.05    --  -70.00 -67.00  23.12   50
131  \w    -95.00 -65.00   0.50    0.05    --  -78.00 -67.00  12.51   60
132  \w    -96.00 -67.00   0.50    0.10    --  -82.00 -67.00  -0.39   58
133  \w   -128.00-102.00   0.50    0.05    --  -66.00 -68.00  28.94   52
134  \w    -90.00 -56.00   0.50    0.05    --  -70.00 -66.00  51.43   68
135  \w    -81.00 -55.00   0.50    0.05    --  -70.00 -66.00  60.75   52
136  \w    -88.00 -62.00   0.50    0.05    --  -78.00 -70.00 134.71   52
137  \w    -81.00 -55.00   0.50    0.05    --  -70.00 -66.00  81.05   52
138  \w    -84.00 -59.00   0.50    0.05    --  -74.00 -66.00  77.29   50
139  \w   -102.00 -76.00   0.50    0.10    --  -90.00 -65.00  51.98   52
140  \w    -90.00 -64.00   0.50    0.05    --  -78.00 -64.00 108.88   52
141  \w    -91.00 -64.00   0.50    0.05    --  -78.00 -65.00-107.26   54
142  \w    -90.00 -64.00   0.50    0.05    --  -78.00 -65.00 -98.34   52
143  \w    -90.00 -64.00   0.50    0.05    --  -78.00 -65.00 -89.10   52
144  \w    -97.00 -68.00   0.50    0.10    --  -82.00 -64.00-122.48   58
145  \w    -81.00 -55.00   0.50    0.05    --  -70.00 -65.00-153.81   52
146  \w    -92.00 -66.00   0.50    0.05    --  -78.00 -63.00-160.51   52
147  \w   -103.00 -77.00   0.50    0.10    --  -90.00 -61.00 167.13   52
148  \w   -122.00 -67.00   0.50    0.05    --  -50.44-135.00 151.00  110
149  \w   -138.00-113.00   0.50    0.10    --  -90.00-135.00 151.00   50
150  \w   -138.00-113.00   0.50    0.10    --  -90.00-134.00 -28.00   50
151  \w   -120.00 -68.00   0.50    0.05    --  -50.44-134.00 -28.00  104
;
_diffrn_measurement_device 'four-circle diffractometer'
_diffrn_measurement_device_type 'XtaLAB Synergy, Dualflex, HyPix'
_diffrn_measurement_method '\w scans'
_diffrn_orient_matrix_type 'CrysAlisPro convention (1999,Acta A55,543-557)'
_diffrn_orient_matrix_UB_11 -0.0315389000
_diffrn_orient_matrix_UB_12 -0.0572387000
_diffrn_orient_matrix_UB_13 -0.1223661000
_diffrn_orient_matrix_UB_21 -0.1874641000
_diffrn_orient_matrix_UB_22 -0.0083536000
_diffrn_orient_matrix_UB_23 -0.0099443000
_diffrn_orient_matrix_UB_31 0.0126192000
_diffrn_orient_matrix_UB_32 0.1109040000
_diffrn_orient_matrix_UB_33 0.0004189000
_diffrn_radiation_monochromator mirror
_diffrn_radiation_probe x-ray
_diffrn_radiation_type 'Cu K\a'
_diffrn_radiation_wavelength 1.54184
_diffrn_reflns_av_R_equivalents 0.0599
_diffrn_reflns_av_unetI/netI 0.0334
_diffrn_reflns_Laue_measured_fraction_full 1.000
_diffrn_reflns_Laue_measured_fraction_max 0.982
_diffrn_reflns_limit_h_max 10
_diffrn_reflns_limit_h_min -10
_diffrn_reflns_limit_k_max 17
_diffrn_reflns_limit_k_min -14
_diffrn_reflns_limit_l_max 18
_diffrn_reflns_limit_l_min -18
_diffrn_reflns_number 59320
_diffrn_reflns_point_group_measured_fraction_full 0.975
_diffrn_reflns_point_group_measured_fraction_max 0.931
_diffrn_reflns_theta_full 67.684
_diffrn_reflns_theta_max 80.563
_diffrn_reflns_theta_min 3.522
_diffrn_source 'micro-focus sealed X-ray tube'
_diffrn_source_type 'PhotonJet (Cu) X-ray Source'
_exptl_absorpt_coefficient_mu 7.415
_exptl_absorpt_correction_T_max 1.00000
_exptl_absorpt_correction_T_min 0.37190
_exptl_absorpt_correction_type multi-scan
_exptl_absorpt_process_details
;
CrysAlisPro 1.171.43.95a (Rigaku Oxford Diffraction, 2023)
Empirical absorption correction using spherical harmonics,
implemented in SCALE3 ABSPACK scaling algorithm.
;
_exptl_crystal_colour 'clear colourless'
_exptl_crystal_colour_lustre clear
_exptl_crystal_colour_primary colourless
_exptl_crystal_density_diffrn 1.624
_exptl_crystal_description needle
_exptl_crystal_F_000 724
_exptl_crystal_recrystallization_method 'Re-crystallisation from solvent: MeCN'
_exptl_crystal_size_max 0.351
_exptl_crystal_size_mid 0.256
_exptl_crystal_size_min 0.153
_refine_diff_density_max 1.026
_refine_diff_density_min -1.342
_refine_diff_density_rms 0.108
_refine_ls_abs_structure_details
;
 Classical Flack method preferred over Parsons because s.u. lower.
;
_refine_ls_abs_structure_Flack -0.012(7)
_refine_ls_extinction_method none
_refine_ls_goodness_of_fit_ref 1.085
_refine_ls_hydrogen_treatment mixed
_refine_ls_matrix_type full
_refine_ls_number_parameters 841
_refine_ls_number_reflns 11967
_refine_ls_number_restraints 137
_refine_ls_restrained_S_all 1.136
_refine_ls_R_factor_all 0.0522
_refine_ls_R_factor_gt 0.0519
_refine_ls_shift/su_max 0.000
_refine_ls_shift/su_mean 0.000
_refine_ls_structure_factor_coef Fsqd
_refine_ls_weighting_details 'w=1/[\s^2^(Fo^2^)+(0.1191P)^2^+0.1663P] where P=(Fo^2^+2Fc^2^)/3'
_refine_ls_weighting_scheme calc
_refine_ls_wR_factor_gt 0.1396
_refine_ls_wR_factor_ref 0.1399
_reflns_Friedel_coverage 0.896
_reflns_Friedel_fraction_full 0.951
_reflns_Friedel_fraction_max 0.880
_reflns_number_gt 11871
_reflns_number_total 11967
_reflns_threshold_expression 'I > 2\s(I)'
_cod_data_source_file d5cc05158d2.cif
_cod_data_source_block c_at_8k_auto
_cod_depositor_comments 'Adding full bibliography for 7135107.cif.'
_cod_original_cell_volume 1462.990(19)
_cod_database_code 7135107
_shelx_shelxl_version_number 2018/3
_chemical_oxdiff_formula C20H20Ag1N1O1S1
_shelx_space_group_comment
;
The symmetry employed for this shelxl refinement is uniquely defined
by the following loop, which should always be used as a source of
symmetry information in preference to the above space-group names.
They are only intended as comments.
;
_shelx_estimated_absorpt_t_max 0.397
_shelx_estimated_absorpt_t_min 0.181
_olex2_refinement_description
;
1. Fixed Uiso
 At 1.2 times of:
  All C(H) groups, All N(H) groups
 At 1.5 times of:
  All C(H,H,H) groups
2. Restrained distances
 N7-H7 = N8-H8 = N1-H1 = N2-H2 = N6-H6 = N5-H5 = N11-H11 = N12-H12
 0.88 with sigma of 0.01
 F4A-C52 \\sim F6-C52 \\sim F4-C52 \\sim F5A-C52 \\sim F5-C52 \\sim F6A-C52
\\sim F2-C50 \\sim F1A-C50 ~
 F1-C50 \\sim F3A-C50 \\sim F2A-C50 \\sim F3-C50
 with sigma of 0.02
 F1-F2 \\sim F2-F3 \\sim F3-F1 \\sim F1A-F2A \\sim F2A-F3A \\sim F3A-F1A
 with sigma of 0.01
 F4-F5 \\sim F5-F6 \\sim F6-F4 \\sim F4A-F5A \\sim F5A-F6A \\sim F6A-F4A
 with sigma of 0.01
3. Uiso/Uaniso restraints and constraints
Uanis(F3A) \\sim Ueq, Uanis(F2A) \\sim Ueq, Uanis(F6A) \\sim Ueq, Uanis(F5)
\\sim Ueq, Uanis(F5A) \\sim Ueq: with sigma of 0.01 and sigma for terminal
atoms of 0.02
4. Others
 Sof(F4A)=Sof(F5A)=Sof(F6A)=1-FVAR(1)
 Sof(F4)=Sof(F5)=Sof(F6)=FVAR(1)
 Sof(F1A)=Sof(F2A)=Sof(F3A)=1-FVAR(2)
 Sof(F1)=Sof(F2)=Sof(F3)=FVAR(2)
5.a Ternary CH refined with riding coordinates:
 C7(H7A), C17(H17), C31(H31), C41(H41)
5.b Aromatic/amide H refined with riding coordinates:
 C2(H2A), C3(H3), C4(H4), C5(H5A), C6(H6A), C11(H11A), C12(H12A), C13(H13),
 C14(H14), C20(H20), C21(H21), C22(H22), C23(H23), C24(H24), C26(H26), C27(H27),
  C28(H28), C29(H29), C30(H30), C35(H35), C36(H36), C37(H37), C38(H38),
 C44(H44), C45(H45), C46(H46), C47(H47), C48(H48)
5.c Idealised Me refined as rotating group:
 C8(H8A,H8B,H8C), C18(H18A,H18B,H18C), C32(H32A,H32B,H32C), C42(H42A,H42B,H42C)
;
_olex2_submission_special_instructions 'No special instructions were received'
_oxdiff_exptl_absorpt_empirical_details
;
Empirical correction (ABSPACK) includes:
- Absorption correction using spherical harmonics
- Frame scaling
;
_oxdiff_exptl_absorpt_empirical_full_max 1.726
_oxdiff_exptl_absorpt_empirical_full_min 0.499

loop_
_space_group_symop_operation_xyz
'x, y, z'

loop_
_atom_site_label
_atom_site_type_symbol
_atom_site_fract_x
_atom_site_fract_y
_atom_site_fract_z
_atom_site_U_iso_or_equiv
_atom_site_adp_type
_atom_site_occupancy
_atom_site_site_symmetry_order
_atom_site_calc_flag
_atom_site_refinement_flags_posn
_atom_site_refinement_flags_adp
_atom_site_refinement_flags_occupancy
_atom_site_disorder_assembly
_atom_site_disorder_group
Ag1 Ag 0.54499(4) 0.57975(3) 0.53572(3) 0.02572(14) Uani 1 1 d . . . . .
Ag2 Ag 0.24416(4) 0.49040(3) 0.59399(3) 0.02789(14) Uani 1 1 d . . . . .
S1 S 0.9491(2) 0.51388(16) 0.75246(14) 0.0321(4) Uani 1 1 d . . . . .
S2 S 0.2290(2) 0.73262(16) 0.35931(15) 0.0326(4) Uani 1 1 d . . . . .
S3 S 0.5111(2) 0.25241(15) 0.68090(14) 0.0344(4) Uani 1 1 d . . . . .
S4 S -0.13615(19) 0.63577(13) 0.44223(13) 0.0243(3) Uani 1 1 d . . . . .
F1 F 0.2729(16) 0.1748(14) 0.1327(11) 0.059(4) Uani 0.72(3) 1 d D . P A 1
F1A F 0.233(3) 0.161(4) 0.147(3) 0.054(10) Uani 0.28(3) 1 d D . P A 2
F2 F 0.3181(15) 0.1141(7) 0.2455(8) 0.070(4) Uani 0.72(3) 1 d D . P A 1
F2A F 0.422(6) 0.116(3) 0.230(4) 0.15(2) Uani 0.28(3) 1 d D U P A 2
F3 F 0.5206(11) 0.1740(10) 0.2036(11) 0.084(5) Uani 0.72(3) 1 d D . P A 1
F3A F 0.486(4) 0.224(3) 0.168(3) 0.132(18) Uani 0.28(3) 1 d D U P A 2
F4 F 0.341(3) 0.861(2) 0.9705(14) 0.089(8) Uani 0.59(4) 1 d D . P B 1
F4A F 0.525(3) 0.7883(16) 1.0074(13) 0.035(5) Uani 0.41(4) 1 d D . P B 2
F5 F 0.566(4) 0.9284(11) 0.9542(12) 0.091(8) Uani 0.59(4) 1 d D U P B 1
F5A F 0.409(4) 0.909(2) 0.9850(19) 0.082(9) Uani 0.41(4) 1 d D U P B 2
F6 F 0.565(2) 0.815(2) 1.0174(18) 0.069(6) Uani 0.59(4) 1 d D . P B 1
F6A F 0.652(3) 0.893(3) 0.9604(14) 0.076(9) Uani 0.41(4) 1 d D U P B 2
O1 O 0.9729(7) 0.3216(5) 0.5918(5) 0.0380(12) Uani 1 1 d . . . . .
O2 O 0.2500(7) 0.9210(5) 0.5376(5) 0.0401(12) Uani 1 1 d . . . . .
O3 O 0.6207(7) 0.3895(4) 0.8882(4) 0.0345(11) Uani 1 1 d . . . . .
O4 O -0.1850(6) 0.4782(4) 0.2416(4) 0.0321(11) Uani 1 1 d . . . . .
O5 O 0.2471(7) 0.3281(5) 0.3244(4) 0.0361(11) Uani 1 1 d . . . . .
O6 O 0.5234(7) 0.3605(6) 0.3706(5) 0.0460(14) Uani 1 1 d . . . . .
O7 O 0.4442(7) 0.7805(5) 0.7616(4) 0.0364(11) Uani 1 1 d . . . . .
O8 O 0.3855(8) 0.6540(5) 0.8123(6) 0.0463(14) Uani 1 1 d . . . . .
N1 N 0.8124(8) 0.2390(5) 0.4209(5) 0.0320(12) Uani 1 1 d D . . . .
H1 H 0.742(10) 0.249(9) 0.375(6) 0.038 Uiso 1 1 d D U . . .
N2 N 0.7617(7) 0.3954(5) 0.5469(5) 0.0270(12) Uani 1 1 d D . . . .
H2 H 0.683(9) 0.383(9) 0.492(5) 0.032 Uiso 1 1 d D U . . .
N3 N 0.7134(7) 0.5665(5) 0.6568(5) 0.0246(11) Uani 1 1 d . . . . .
N4 N 0.4038(6) 0.6308(5) 0.4346(5) 0.0250(11) Uani 1 1 d . . . . .
N5 N 0.3698(8) 0.7937(5) 0.5679(5) 0.0280(12) Uani 1 1 d D . . . .
H5 H 0.411(11) 0.773(8) 0.615(6) 0.034 Uiso 1 1 d D U . . .
N6 N 0.3534(7) 0.9522(5) 0.7085(5) 0.0311(12) Uani 1 1 d D . . . .
H6 H 0.383(12) 0.920(7) 0.748(7) 0.037 Uiso 1 1 d D U . . .
N7 N 0.6149(8) 0.5698(5) 0.9709(4) 0.0291(12) Uani 1 1 d D . . . .
H7 H 0.580(11) 0.623(5) 0.962(8) 0.035 Uiso 1 1 d D U . . .
N8 N 0.5003(7) 0.4674(5) 0.7913(4) 0.0245(11) Uani 1 1 d D . . . .
H8 H 0.460(11) 0.524(5) 0.795(8) 0.029 Uiso 1 1 d D U . . .
N9 N 0.3713(7) 0.3702(5) 0.6094(4) 0.0264(11) Uani 1 1 d . . . . .
N10 N 0.0861(7) 0.5802(5) 0.5461(4) 0.0233(11) Uani 1 1 d . . . . .
N11 N 0.0071(7) 0.4593(5) 0.3627(4) 0.0235(11) Uani 1 1 d D . . . .
H11 H 0.089(8) 0.425(7) 0.361(7) 0.028 Uiso 1 1 d D U . . .
N12 N -0.0366(7) 0.3432(5) 0.1846(4) 0.0268(11) Uani 1 1 d D . . . .
H12 H 0.044(8) 0.317(7) 0.207(7) 0.032 Uiso 1 1 d D U . . .
C1 C 0.8180(8) 0.0525(6) 0.3968(6) 0.0266(13) Uani 1 1 d . . . . .
C2 C 0.6470(10) 0.0207(7) 0.3738(8) 0.0403(18) Uani 1 1 d . . . . .
H2A H 0.577092 0.060275 0.351863 0.048 Uiso 1 1 calc R U . . .
C3 C 0.5780(10) -0.0685(7) 0.3828(9) 0.045(2) Uani 1 1 d . . . . .
H3 H 0.461230 -0.089083 0.367925 0.054 Uiso 1 1 calc R U . . .
C4 C 0.6787(10) -0.1272(6) 0.4135(7) 0.0352(15) Uani 1 1 d . . . . .
H4 H 0.631414 -0.187771 0.420337 0.042 Uiso 1 1 calc R U . . .
C5 C 0.8487(10) -0.0977(7) 0.4341(7) 0.0373(16) Uani 1 1 d . . . . .
H5A H 0.918462 -0.138834 0.453493 0.045 Uiso 1 1 calc R U . . .
C6 C 0.9171(8) -0.0074(6) 0.4262(6) 0.0319(14) Uani 1 1 d . . . . .
H6A H 1.033840 0.013312 0.441425 0.038 Uiso 1 1 calc R U . . .
C7 C 0.8944(9) 0.1466(6) 0.3825(7) 0.0327(14) Uani 1 1 d . . . . .
H7A H 1.012356 0.171446 0.424286 0.039 Uiso 1 1 calc R U . . .
C8 C 0.8926(15) 0.1104(8) 0.2664(9) 0.050(2) Uani 1 1 d . . . . .
H8A H 0.946409 0.047852 0.240204 0.076 Uiso 1 1 calc R U . . .
H8B H 0.952241 0.170070 0.259552 0.076 Uiso 1 1 calc R U . . .
H8C H 0.778013 0.089860 0.224324 0.076 Uiso 1 1 calc R U . . .
C9 C 0.8579(8) 0.3167(6) 0.5246(6) 0.0269(13) Uani 1 1 d . . . . .
C10 C 0.7960(8) 0.4885(6) 0.6422(6) 0.0233(14) Uani 1 1 d . . . . .
C11 C 0.8985(9) 0.6397(7) 0.8205(6) 0.0337(15) Uani 1 1 d . . . . .
H11A H 0.951743 0.691629 0.891854 0.040 Uiso 1 1 calc R U . . .
C12 C 0.7736(9) 0.6529(6) 0.7579(6) 0.0294(14) Uani 1 1 d . . . . .
H12A H 0.729554 0.717162 0.781291 0.035 Uiso 1 1 calc R U . . .
C13 C 0.3613(10) 0.5684(7) 0.3251(6) 0.0345(16) Uani 1 1 d . . . . .
H13 H 0.395385 0.501519 0.289967 0.041 Uiso 1 1 calc R U . . .
C14 C 0.2673(10) 0.6106(7) 0.2723(6) 0.0364(16) Uani 1 1 d . . . . .
H14 H 0.227558 0.577255 0.197038 0.044 Uiso 1 1 calc R U . . .
C15 C 0.3427(8) 0.7195(6) 0.4635(6) 0.0235(13) Uani 1 1 d . . . . .
C16 C 0.3164(8) 0.8928(6) 0.6014(6) 0.0279(13) Uani 1 1 d . . . . .
C17 C 0.2826(9) 1.0485(6) 0.7592(7) 0.0334(15) Uani 1 1 d . . . . .
H17 H 0.272567 1.085307 0.713074 0.040 Uiso 1 1 calc R U . . .
C18 C 0.4012(10) 1.1263(7) 0.8667(8) 0.047(2) Uani 1 1 d . . . . .
H18A H 0.425728 1.087676 0.908564 0.070 Uiso 1 1 calc R U . . .
H18B H 0.349814 1.187077 0.905399 0.070 Uiso 1 1 calc R U . . .
H18C H 0.503936 1.154060 0.855124 0.070 Uiso 1 1 calc R U . . .
C19 C 0.1106(9) 1.0151(5) 0.7699(6) 0.0314(15) Uani 1 1 d . . . . .
C20 C -0.0271(10) 1.0243(6) 0.7083(7) 0.0342(16) Uani 1 1 d . . . . .
H20 H -0.013968 1.055017 0.662224 0.041 Uiso 1 1 calc R U . . .
C21 C -0.1853(9) 0.9886(7) 0.7133(7) 0.0383(17) Uani 1 1 d . . . . .
H21 H -0.279295 0.994848 0.670252 0.046 Uiso 1 1 calc R U . . .
C22 C -0.2064(10) 0.9447(7) 0.7799(7) 0.0415(19) Uani 1 1 d . . . . .
H22 H -0.314484 0.920662 0.783054 0.050 Uiso 1 1 calc R U . . .
C23 C -0.0683(11) 0.9354(7) 0.8431(7) 0.0397(18) Uani 1 1 d . . . . .
H23 H -0.081863 0.905086 0.889509 0.048 Uiso 1 1 calc R U . . .
C24 C 0.0894(9) 0.9709(6) 0.8377(6) 0.0358(15) Uani 1 1 d . . . . .
H24 H 0.183583 0.964844 0.880750 0.043 Uiso 1 1 calc R U . . .
C25 C 0.8910(9) 0.6561(6) 1.0909(5) 0.0280(13) Uani 1 1 d . . . . .
C26 C 0.9356(11) 0.7677(7) 1.1532(8) 0.0430(19) Uani 1 1 d . . . . .
H26 H 0.860182 0.807225 1.188649 0.052 Uiso 1 1 calc R U . . .
C27 C 1.0924(12) 0.8218(8) 1.1635(10) 0.055(2) Uani 1 1 d . . . . .
H27 H 1.123400 0.898273 1.206379 0.066 Uiso 1 1 calc R U . . .
C28 C 1.2026(11) 0.7650(9) 1.1118(8) 0.049(2) Uani 1 1 d . . . . .
H28 H 1.309236 0.802201 1.119509 0.058 Uiso 1 1 calc R U . . .
C29 C 1.1571(10) 0.6546(8) 1.0493(7) 0.0400(18) Uani 1 1 d . . . . .
H29 H 1.232040 0.615655 1.012635 0.048 Uiso 1 1 calc R U . . .
C30 C 1.0029(9) 0.5994(6) 1.0391(6) 0.0320(14) Uani 1 1 d . . . . .
H30 H 0.973458 0.522810 0.996647 0.038 Uiso 1 1 calc R U . . .
C31 C 0.7193(9) 0.5929(6) 1.0754(5) 0.0302(14) Uani 1 1 d . . . . .
H31 H 0.733900 0.521602 1.072641 0.036 Uiso 1 1 calc R U . . .
C32 C 0.6329(11) 0.6474(8) 1.1626(6) 0.0406(18) Uani 1 1 d . . . . .
H32A H 0.619241 0.718494 1.168583 0.061 Uiso 1 1 calc R U . . .
H32B H 0.699154 0.656781 1.230324 0.061 Uiso 1 1 calc R U . . .
H32C H 0.524030 0.602236 1.145418 0.061 Uiso 1 1 calc R U . . .
C33 C 0.5838(8) 0.4703(6) 0.8857(5) 0.0245(13) Uani 1 1 d . . . . .
C34 C 0.4573(8) 0.3740(6) 0.6973(6) 0.0246(14) Uani 1 1 d . . . . .
C35 C 0.4100(11) 0.1943(7) 0.5478(6) 0.0378(16) Uani 1 1 d . . . . .
H35 H 0.402589 0.120725 0.497894 0.045 Uiso 1 1 calc R U . . .
C36 C 0.3433(9) 0.2663(6) 0.5239(6) 0.0320(15) Uani 1 1 d . . . . .
H36 H 0.281871 0.248071 0.454369 0.038 Uiso 1 1 calc R U . . .
C37 C 0.0549(10) 0.6777(6) 0.6187(6) 0.0282(16) Uani 1 1 d . . . . .
H37 H 0.109631 0.712322 0.692241 0.034 Uiso 1 1 calc R U . . .
C38 C -0.0572(8) 0.7189(5) 0.5775(5) 0.0266(13) Uani 1 1 d . . . . .
H38 H -0.089553 0.785287 0.617359 0.032 Uiso 1 1 calc R U . . .
C39 C -0.0045(7) 0.5503(5) 0.4495(5) 0.0191(11) Uani 1 1 d . . . . .
C40 C -0.0811(8) 0.4301(5) 0.2591(5) 0.0235(12) Uani 1 1 d . . . . .
C41 C -0.1181(8) 0.2927(6) 0.0714(5) 0.0262(12) Uani 1 1 d . . . . .
H41 H -0.218426 0.324209 0.063359 0.031 Uiso 1 1 calc R U . . .
C42 C -0.1757(9) 0.1712(6) 0.0331(5) 0.0337(15) Uani 1 1 d . . . . .
H42A H -0.079560 0.138771 0.042099 0.051 Uiso 1 1 calc R U . . .
H42B H -0.234601 0.135969 -0.042287 0.051 Uiso 1 1 calc R U . . .
H42C H -0.249950 0.161095 0.075116 0.051 Uiso 1 1 calc R U . . .
C43 C -0.0104(9) 0.3129(5) 0.0052(5) 0.0252(12) Uani 1 1 d . . . . .
C44 C 0.1573(9) 0.3568(6) 0.0447(6) 0.0320(14) Uani 1 1 d . . . . .
H44 H 0.208959 0.375220 0.116152 0.038 Uiso 1 1 calc R U . . .
C45 C 0.2518(11) 0.3745(7) -0.0199(8) 0.0418(18) Uani 1 1 d . . . . .
H45 H 0.366886 0.404491 0.007557 0.050 Uiso 1 1 calc R U . . .
C46 C 0.1764(12) 0.3480(7) -0.1233(8) 0.044(2) Uani 1 1 d . . . . .
H46 H 0.239895 0.360204 -0.167058 0.053 Uiso 1 1 calc R U . . .
C47 C 0.0083(11) 0.3035(6) -0.1644(6) 0.0378(16) Uani 1 1 d . . . . .
H47 H -0.043103 0.286209 -0.235664 0.045 Uiso 1 1 calc R U . . .
C48 C -0.0838(9) 0.2846(6) -0.1010(5) 0.0287(13) Uani 1 1 d . . . . .
H48 H -0.197978 0.252209 -0.129701 0.034 Uiso 1 1 calc R U . . .
C49 C 0.3830(9) 0.3079(7) 0.3146(6) 0.0330(16) Uani 1 1 d . . . . .
C50 C 0.3769(11) 0.1971(9) 0.2192(8) 0.064(3) Uani 1 1 d D . . . .
C51 C 0.4338(10) 0.7465(6) 0.8270(7) 0.0341(16) Uani 1 1 d . . . . .
C52 C 0.4922(13) 0.8358(7) 0.9433(7) 0.054(2) Uani 1 1 d D . . . .

loop_
_atom_site_aniso_label
_atom_site_aniso_U_11
_atom_site_aniso_U_22
_atom_site_aniso_U_33
_atom_site_aniso_U_23
_atom_site_aniso_U_13
_atom_site_aniso_U_12
Ag1 0.0260(2) 0.0290(3) 0.0292(2) 0.01950(19) 0.00548(17) 0.00915(17)
Ag2 0.0265(2) 0.0366(3) 0.0265(2) 0.0206(2) 0.00436(16) 0.00664(17)
S1 0.0332(8) 0.0362(9) 0.0331(8) 0.0246(7) 0.0000(6) 0.0064(6)
S2 0.0282(7) 0.0414(10) 0.0406(9) 0.0328(8) 0.0022(6) 0.0038(6)
S3 0.0467(9) 0.0275(8) 0.0307(8) 0.0147(6) 0.0077(7) 0.0122(7)
S4 0.0296(7) 0.0216(7) 0.0273(7) 0.0135(6) 0.0112(6) 0.0106(5)
F1 0.079(8) 0.056(7) 0.031(5) 0.012(4) 0.007(6) 0.027(7)
F1A 0.046(12) 0.056(18) 0.029(13) -0.006(11) 0.011(10) 0.004(11)
F2 0.094(9) 0.037(5) 0.075(6) 0.024(4) 0.014(6) 0.025(5)
F2A 0.16(3) 0.16(3) 0.12(3) 0.06(2) -0.016(19) 0.09(2)
F3 0.064(6) 0.077(8) 0.097(8) 0.017(6) 0.028(6) 0.049(6)
F3A 0.073(17) 0.16(3) 0.11(2) -0.003(17) 0.065(17) 0.036(17)
F4 0.159(17) 0.083(16) 0.056(9) 0.036(10) 0.056(11) 0.085(14)
F4A 0.060(11) 0.029(8) 0.015(6) 0.010(5) 0.006(6) 0.009(8)
F5 0.18(2) 0.033(6) 0.044(6) 0.008(5) 0.024(10) -0.012(9)
F5A 0.15(2) 0.043(12) 0.053(10) 0.018(9) 0.008(12) 0.058(13)
F6 0.071(10) 0.053(11) 0.081(12) 0.035(9) 0.001(7) 0.012(9)
F6A 0.091(14) 0.077(15) 0.031(7) 0.009(8) 0.018(8) -0.030(11)
O1 0.034(3) 0.044(3) 0.045(3) 0.027(2) 0.007(2) 0.016(2)
O2 0.041(3) 0.039(3) 0.054(3) 0.031(3) 0.011(2) 0.018(2)
O3 0.046(3) 0.032(3) 0.029(2) 0.017(2) 0.005(2) 0.015(2)
O4 0.038(2) 0.032(3) 0.027(2) 0.0126(19) 0.0054(19) 0.018(2)
O5 0.038(3) 0.037(3) 0.033(2) 0.015(2) 0.007(2) 0.018(2)
O6 0.039(3) 0.059(4) 0.038(3) 0.027(3) -0.003(2) 0.004(3)
O7 0.044(3) 0.034(3) 0.038(3) 0.024(2) 0.009(2) 0.007(2)
O8 0.056(3) 0.030(3) 0.068(4) 0.031(3) 0.025(3) 0.013(3)
N1 0.033(3) 0.023(3) 0.043(3) 0.019(2) 0.007(2) 0.007(2)
N2 0.022(2) 0.026(3) 0.034(3) 0.017(2) 0.000(2) 0.005(2)
N3 0.023(2) 0.028(3) 0.025(3) 0.016(2) 0.0031(19) 0.003(2)
N4 0.023(2) 0.031(3) 0.027(3) 0.019(2) 0.003(2) 0.007(2)
N5 0.030(3) 0.034(3) 0.029(3) 0.022(3) 0.008(2) 0.011(2)
N6 0.030(3) 0.029(3) 0.043(3) 0.021(2) 0.012(2) 0.013(2)
N7 0.039(3) 0.029(3) 0.021(3) 0.015(2) 0.003(2) 0.007(2)
N8 0.032(3) 0.021(3) 0.022(3) 0.014(2) 0.001(2) 0.004(2)
N9 0.027(2) 0.028(3) 0.022(3) 0.012(2) 0.003(2) -0.001(2)
N10 0.024(2) 0.025(3) 0.021(3) 0.010(2) 0.009(2) 0.005(2)
N11 0.033(3) 0.022(3) 0.019(2) 0.010(2) 0.009(2) 0.013(2)
N12 0.035(3) 0.025(3) 0.018(2) 0.008(2) 0.004(2) 0.013(2)
C1 0.030(3) 0.023(3) 0.030(3) 0.014(3) 0.010(2) 0.005(2)
C2 0.032(4) 0.039(4) 0.068(5) 0.037(4) 0.016(4) 0.016(3)
C3 0.031(3) 0.038(4) 0.078(6) 0.035(4) 0.018(4) 0.006(3)
C4 0.044(4) 0.025(3) 0.045(4) 0.022(3) 0.018(3) 0.005(3)
C5 0.044(4) 0.034(4) 0.043(4) 0.026(3) 0.008(3) 0.011(3)
C6 0.027(3) 0.036(4) 0.035(3) 0.020(3) 0.006(3) 0.005(3)
C7 0.030(3) 0.028(3) 0.051(4) 0.025(3) 0.016(3) 0.011(3)
C8 0.076(6) 0.037(5) 0.061(6) 0.031(4) 0.043(5) 0.022(4)
C9 0.022(3) 0.027(3) 0.040(4) 0.023(3) 0.008(2) 0.006(2)
C10 0.018(3) 0.030(4) 0.026(3) 0.019(3) -0.001(2) 0.001(2)
C11 0.038(4) 0.037(4) 0.028(3) 0.019(3) 0.003(3) 0.002(3)
C12 0.037(3) 0.028(4) 0.029(3) 0.018(3) 0.009(3) 0.008(3)
C13 0.046(4) 0.033(4) 0.028(3) 0.018(3) 0.007(3) 0.008(3)
C14 0.042(4) 0.040(4) 0.030(4) 0.023(3) 0.001(3) -0.001(3)
C15 0.022(3) 0.029(3) 0.031(3) 0.022(3) 0.008(2) 0.006(2)
C16 0.027(3) 0.028(3) 0.037(3) 0.020(3) 0.011(2) 0.010(2)
C17 0.029(3) 0.021(3) 0.051(4) 0.017(3) 0.011(3) 0.006(2)
C18 0.036(4) 0.030(4) 0.063(5) 0.015(4) 0.005(4) 0.005(3)
C19 0.032(3) 0.016(3) 0.036(4) 0.003(3) 0.009(3) 0.006(2)
C20 0.037(4) 0.024(3) 0.038(4) 0.011(3) 0.009(3) 0.009(3)
C21 0.031(3) 0.031(4) 0.041(4) 0.006(3) 0.005(3) 0.009(3)
C22 0.035(4) 0.030(4) 0.044(4) 0.003(3) 0.016(3) 0.002(3)
C23 0.049(5) 0.026(4) 0.039(4) 0.009(3) 0.015(3) 0.007(3)
C24 0.034(3) 0.027(4) 0.040(4) 0.011(3) 0.007(3) 0.005(3)
C25 0.036(3) 0.030(3) 0.022(3) 0.016(2) 0.003(2) 0.010(3)
C26 0.038(4) 0.033(4) 0.050(5) 0.014(3) 0.004(3) 0.007(3)
C27 0.049(5) 0.033(4) 0.076(7) 0.024(4) 0.004(4) 0.002(4)
C28 0.037(4) 0.061(6) 0.055(5) 0.038(5) 0.003(4) 0.000(4)
C29 0.039(4) 0.061(5) 0.036(4) 0.035(4) 0.008(3) 0.019(4)
C30 0.039(3) 0.038(4) 0.028(3) 0.023(3) 0.007(3) 0.014(3)
C31 0.040(3) 0.031(4) 0.022(3) 0.015(3) 0.004(3) 0.007(3)
C32 0.043(4) 0.053(5) 0.026(3) 0.019(3) 0.009(3) 0.006(3)
C33 0.023(3) 0.027(3) 0.025(3) 0.015(3) 0.003(2) 0.004(2)
C34 0.027(3) 0.027(3) 0.024(3) 0.016(3) 0.008(2) 0.005(2)
C35 0.052(4) 0.029(4) 0.030(3) 0.010(3) 0.012(3) 0.008(3)
C36 0.033(3) 0.031(4) 0.026(3) 0.012(3) 0.003(3) -0.001(3)
C37 0.037(4) 0.021(3) 0.021(3) 0.004(3) 0.012(3) 0.002(3)
C38 0.033(3) 0.020(3) 0.028(3) 0.009(2) 0.016(2) 0.007(2)
C39 0.025(3) 0.020(3) 0.017(3) 0.012(2) 0.008(2) 0.005(2)
C40 0.030(3) 0.021(3) 0.021(3) 0.011(2) 0.009(2) 0.006(2)
C41 0.031(3) 0.027(3) 0.021(3) 0.011(2) 0.005(2) 0.009(2)
C42 0.038(3) 0.031(4) 0.025(3) 0.009(3) 0.007(3) -0.001(3)
C43 0.035(3) 0.019(3) 0.025(3) 0.011(2) 0.010(2) 0.011(2)
C44 0.034(3) 0.027(3) 0.033(3) 0.012(3) 0.011(3) 0.006(3)
C45 0.044(4) 0.030(4) 0.053(5) 0.018(3) 0.021(4) 0.004(3)
C46 0.064(5) 0.030(4) 0.056(5) 0.026(3) 0.038(4) 0.013(4)
C47 0.064(5) 0.029(4) 0.031(3) 0.017(3) 0.022(3) 0.018(3)
C48 0.041(3) 0.024(3) 0.026(3) 0.014(2) 0.011(3) 0.013(3)
C49 0.033(3) 0.039(4) 0.028(3) 0.018(3) 0.001(3) 0.011(3)
C50 0.054(5) 0.071(7) 0.046(5) 0.006(5) 0.006(4) 0.037(5)
C51 0.038(4) 0.027(4) 0.044(4) 0.020(3) 0.015(3) 0.012(3)
C52 0.099(8) 0.038(5) 0.037(4) 0.024(4) 0.030(5) 0.018(5)

loop_
_atom_type_symbol
_atom_type_description
_atom_type_scat_dispersion_real
_atom_type_scat_dispersion_imag
_atom_type_scat_source
C C 0.0181 0.0091 'International Tables Vol C Tables 4.2.6.8 and 6.1.1.4'
H H 0.0000 0.0000 'International Tables Vol C Tables 4.2.6.8 and 6.1.1.4'
Ag Ag 0.1306 4.2820 'International Tables Vol C Tables 4.2.6.8 and 6.1.1.4'
F F 0.0727 0.0534 'International Tables Vol C Tables 4.2.6.8 and 6.1.1.4'
N N 0.0311 0.0180 'International Tables Vol C Tables 4.2.6.8 and 6.1.1.4'
O O 0.0492 0.0322 'International Tables Vol C Tables 4.2.6.8 and 6.1.1.4'
S S 0.3331 0.5567 'International Tables Vol C Tables 4.2.6.8 and 6.1.1.4'

loop_
_geom_angle_atom_site_label_1
_geom_angle_atom_site_label_2
_geom_angle_atom_site_label_3
_geom_angle
_geom_angle_site_symmetry_1
_geom_angle_site_symmetry_3
_geom_angle_publ_flag
N3 Ag1 Ag2 91.34(15) . . ?
N4 Ag1 Ag2 95.41(15) . . ?
N4 Ag1 N3 166.9(2) . . ?
N9 Ag2 Ag1 89.86(15) . . ?
N10 Ag2 Ag1 93.45(15) . . ?
N10 Ag2 N9 167.2(2) . . ?
C10 S1 C11 89.0(4) . . ?
C14 S2 C15 89.0(4) . . ?
C35 S3 C34 89.0(4) . . ?
C39 S4 C38 88.6(3) . . ?
C7 N1 H1 119(7) . . ?
C9 N1 H1 119(7) . . ?
C9 N1 C7 121.1(6) . . ?
C9 N2 H2 113(7) . . ?
C10 N2 H2 123(7) . . ?
C10 N2 C9 123.5(6) . . ?
C10 N3 Ag1 125.9(5) . . ?
C10 N3 C12 111.2(6) . . ?
C12 N3 Ag1 121.7(5) . . ?
C13 N4 Ag1 121.6(5) . . ?
C15 N4 Ag1 127.2(5) . . ?
C15 N4 C13 111.2(6) . . ?
C15 N5 H5 116(7) . . ?
C15 N5 C16 123.2(6) . . ?
C16 N5 H5 120(7) . . ?
C16 N6 H6 119(7) . . ?
C16 N6 C17 120.8(6) . . ?
C17 N6 H6 115(7) . . ?
C31 N7 H7 120(7) . . ?
C33 N7 H7 119(6) . . ?
C33 N7 C31 121.5(6) . . ?
C33 N8 H8 119(7) . . ?
C34 N8 H8 119(7) . . ?
C34 N8 C33 121.7(6) . . ?
C34 N9 Ag2 127.9(5) . . ?
C34 N9 C36 110.9(7) . . ?
C36 N9 Ag2 120.3(5) . . ?
C37 N10 Ag2 122.5(5) . . ?
C39 N10 Ag2 127.1(4) . . ?
C39 N10 C37 110.2(6) . . ?
C39 N11 H11 124(6) . . ?
C39 N11 C40 122.6(6) . . ?
C40 N11 H11 111(6) . . ?
C40 N12 H12 117(6) . . ?
C40 N12 C41 122.7(6) . . ?
C41 N12 H12 120(6) . . ?
C2 C1 C7 120.9(7) . . ?
C6 C1 C2 118.8(7) . . ?
C6 C1 C7 120.2(6) . . ?
C1 C2 H2A 119.8 . . ?
C3 C2 C1 120.4(7) . . ?
C3 C2 H2A 119.8 . . ?
C2 C3 H3 119.9 . . ?
C4 C3 C2 120.1(7) . . ?
C4 C3 H3 119.9 . . ?
C3 C4 H4 120.1 . . ?
C3 C4 C5 119.8(7) . . ?
C5 C4 H4 120.1 . . ?
C4 C5 H5A 120.1 . . ?
C4 C5 C6 119.7(7) . . ?
C6 C5 H5A 120.1 . . ?
C1 C6 C5 121.0(7) . . ?
C1 C6 H6A 119.5 . . ?
C5 C6 H6A 119.5 . . ?
N1 C7 C1 113.0(6) . . ?
N1 C7 H7A 107.9 . . ?
N1 C7 C8 109.3(7) . . ?
C1 C7 H7A 107.9 . . ?
C1 C7 C8 110.5(7) . . ?
C8 C7 H7A 107.9 . . ?
C7 C8 H8A 109.5 . . ?
C7 C8 H8B 109.5 . . ?
C7 C8 H8C 109.5 . . ?
H8A C8 H8B 109.5 . . ?
H8A C8 H8C 109.5 . . ?
H8B C8 H8C 109.5 . . ?
O1 C9 N1 125.4(7) . . ?
O1 C9 N2 121.8(7) . . ?
N1 C9 N2 112.8(6) . . ?
N2 C10 S1 123.9(6) . . ?
N3 C10 S1 114.2(5) . . ?
N3 C10 N2 121.9(6) . . ?
S1 C11 H11A 124.9 . . ?
C12 C11 S1 110.2(6) . . ?
C12 C11 H11A 124.9 . . ?
N3 C12 H12A 122.3 . . ?
C11 C12 N3 115.4(7) . . ?
C11 C12 H12A 122.3 . . ?
N4 C13 H13 122.8 . . ?
C14 C13 N4 114.3(8) . . ?
C14 C13 H13 122.8 . . ?
S2 C14 H14 124.5 . . ?
C13 C14 S2 111.1(6) . . ?
C13 C14 H14 124.5 . . ?
N4 C15 S2 114.4(5) . . ?
N4 C15 N5 121.6(6) . . ?
N5 C15 S2 124.0(6) . . ?
O2 C16 N5 121.6(7) . . ?
O2 C16 N6 125.6(7) . . ?
N6 C16 N5 112.8(6) . . ?
N6 C17 H17 108.6 . . ?
N6 C17 C18 108.4(6) . . ?
N6 C17 C19 110.0(6) . . ?
C18 C17 H17 108.6 . . ?
C19 C17 H17 108.6 . . ?
C19 C17 C18 112.5(7) . . ?
C17 C18 H18A 109.5 . . ?
C17 C18 H18B 109.5 . . ?
C17 C18 H18C 109.5 . . ?
H18A C18 H18B 109.5 . . ?
H18A C18 H18C 109.5 . . ?
H18B C18 H18C 109.5 . . ?
C20 C19 C17 119.9(8) . . ?
C20 C19 C24 119.1(7) . . ?
C24 C19 C17 120.9(7) . . ?
C19 C20 H20 119.8 . . ?
C19 C20 C21 120.4(8) . . ?
C21 C20 H20 119.8 . . ?
C20 C21 H21 119.7 . . ?
C22 C21 C20 120.5(8) . . ?
C22 C21 H21 119.7 . . ?
C21 C22 H22 120.1 . . ?
C21 C22 C23 119.7(8) . . ?
C23 C22 H22 120.1 . . ?
C22 C23 H23 120.2 . . ?
C24 C23 C22 119.5(9) . . ?
C24 C23 H23 120.2 . . ?
C19 C24 C23 120.7(8) . . ?
C19 C24 H24 119.7 . . ?
C23 C24 H24 119.7 . . ?
C26 C25 C30 119.5(7) . . ?
C26 C25 C31 121.7(7) . . ?
C30 C25 C31 118.8(7) . . ?
C25 C26 H26 120.2 . . ?
C25 C26 C27 119.6(9) . . ?
C27 C26 H26 120.2 . . ?
C26 C27 H27 119.7 . . ?
C28 C27 C26 120.6(9) . . ?
C28 C27 H27 119.7 . . ?
C27 C28 H28 120.2 . . ?
C29 C28 C27 119.6(8) . . ?
C29 C28 H28 120.2 . . ?
C28 C29 H29 119.7 . . ?
C28 C29 C30 120.6(8) . . ?
C30 C29 H29 119.7 . . ?
C25 C30 H30 119.9 . . ?
C29 C30 C25 120.1(8) . . ?
C29 C30 H30 119.9 . . ?
N7 C31 C25 108.7(6) . . ?
N7 C31 H31 107.5 . . ?
N7 C31 C32 110.3(6) . . ?
C25 C31 H31 107.5 . . ?
C32 C31 C25 115.1(6) . . ?
C32 C31 H31 107.5 . . ?
C31 C32 H32A 109.5 . . ?
C31 C32 H32B 109.5 . . ?
C31 C32 H32C 109.5 . . ?
H32A C32 H32B 109.5 . . ?
H32A C32 H32C 109.5 . . ?
H32B C32 H32C 109.5 . . ?
O3 C33 N7 125.1(6) . . ?
O3 C33 N8 121.7(6) . . ?
N7 C33 N8 113.2(6) . . ?
N8 C34 S3 124.2(6) . . ?
N9 C34 S3 114.2(5) . . ?
N9 C34 N8 121.6(7) . . ?
S3 C35 H35 124.4 . . ?
C36 C35 S3 111.2(6) . . ?
C36 C35 H35 124.4 . . ?
N9 C36 H36 122.7 . . ?
C35 C36 N9 114.6(7) . . ?
C35 C36 H36 122.7 . . ?
N10 C37 H37 122.4 . . ?
C38 C37 N10 115.2(7) . . ?
C38 C37 H37 122.4 . . ?
S4 C38 H38 124.4 . . ?
C37 C38 S4 111.2(5) . . ?
C37 C38 H38 124.4 . . ?
N10 C39 S4 114.7(5) . . ?
N10 C39 N11 122.0(6) . . ?
N11 C39 S4 123.2(5) . . ?
O4 C40 N11 121.8(6) . . ?
O4 C40 N12 126.0(6) . . ?
N12 C40 N11 112.2(6) . . ?
N12 C41 H41 107.9 . . ?
N12 C41 C42 108.0(6) . . ?
N12 C41 C43 113.3(6) . . ?
C42 C41 H41 107.9 . . ?
C43 C41 H41 107.9 . . ?
C43 C41 C42 111.7(5) . . ?
C41 C42 H42A 109.5 . . ?
C41 C42 H42B 109.5 . . ?
C41 C42 H42C 109.5 . . ?
H42A C42 H42B 109.5 . . ?
H42A C42 H42C 109.5 . . ?
H42B C42 H42C 109.5 . . ?
C44 C43 C41 122.9(6) . . ?
C44 C43 C48 118.8(7) . . ?
C48 C43 C41 118.3(6) . . ?
C43 C44 H44 119.6 . . ?
C43 C44 C45 120.7(7) . . ?
C45 C44 H44 119.6 . . ?
C44 C45 H45 120.3 . . ?
C46 C45 C44 119.4(8) . . ?
C46 C45 H45 120.3 . . ?
C45 C46 H46 119.6 . . ?
C45 C46 C47 120.7(7) . . ?
C47 C46 H46 119.6 . . ?
C46 C47 H47 120.2 . . ?
C48 C47 C46 119.6(7) . . ?
C48 C47 H47 120.2 . . ?
C43 C48 H48 119.7 . . ?
C47 C48 C43 120.7(7) . . ?
C47 C48 H48 119.7 . . ?
O5 C49 O6 130.3(8) . . ?
O5 C49 C50 113.7(7) . . ?
O6 C49 C50 115.9(7) . . ?
F1 C50 F2 103.4(10) . . ?
F1 C50 F3 112.5(10) . . ?
F1 C50 C49 115.5(11) . . ?
F1A C50 F3A 102.9(14) . . ?
F1A C50 C49 112.0(19) . . ?
F2 C50 C49 107.4(8) . . ?
F2A C50 F1A 108.7(17) . . ?
F2A C50 F3A 105.3(15) . . ?
F2A C50 C49 123(2) . . ?
F3 C50 F2 100.3(9) . . ?
F3 C50 C49 115.6(9) . . ?
F3A C50 C49 102.4(16) . . ?
O7 C51 C52 113.3(7) . . ?
O8 C51 O7 129.8(8) . . ?
O8 C51 C52 116.9(8) . . ?
F4 C52 C51 102.7(11) . . ?
F4A C52 F6A 100.3(11) . . ?
F4A C52 C51 108.7(11) . . ?
F5 C52 F4 101.9(9) . . ?
F5 C52 C51 113.9(9) . . ?
F5A C52 F4A 108.3(11) . . ?
F5A C52 F6A 105.5(11) . . ?
F5A C52 C51 122.4(14) . . ?
F6 C52 F4 103.8(10) . . ?
F6 C52 F5 111.1(11) . . ?
F6 C52 C51 120.6(14) . . ?
F6A C52 C51 109.5(10) . . ?

loop_
_geom_bond_atom_site_label_1
_geom_bond_atom_site_label_2
_geom_bond_distance
_geom_bond_site_symmetry_2
_geom_bond_publ_flag
Ag1 Ag2 3.1058(5) . ?
Ag1 N3 2.130(6) . ?
Ag1 N4 2.122(5) . ?
Ag2 N9 2.147(6) . ?
Ag2 N10 2.140(6) . ?
S1 C10 1.731(7) . ?
S1 C11 1.738(9) . ?
S2 C14 1.722(9) . ?
S2 C15 1.723(7) . ?
S3 C34 1.729(8) . ?
S3 C35 1.726(8) . ?
S4 C38 1.731(7) . ?
S4 C39 1.729(7) . ?
F1 C50 1.278(13) . ?
F1A C50 1.332(17) . ?
F2 C50 1.438(14) . ?
F2A C50 1.295(19) . ?
F3 C50 1.310(11) . ?
F3A C50 1.388(18) . ?
F4 C52 1.426(14) . ?
F4A C52 1.361(13) . ?
F5 C52 1.308(13) . ?
F5A C52 1.282(15) . ?
F6 C52 1.298(14) . ?
F6A C52 1.411(14) . ?
O1 C9 1.212(9) . ?
O2 C16 1.221(9) . ?
O3 C33 1.215(9) . ?
O4 C40 1.210(8) . ?
O5 C49 1.218(10) . ?
O6 C49 1.245(10) . ?
O7 C51 1.238(10) . ?
O8 C51 1.228(10) . ?
N1 H1 0.882(15) . ?
N1 C7 1.461(9) . ?
N1 C9 1.361(10) . ?
N2 H2 0.879(15) . ?
N2 C9 1.387(9) . ?
N2 C10 1.372(10) . ?
N3 C10 1.309(10) . ?
N3 C12 1.383(9) . ?
N4 C13 1.382(9) . ?
N4 C15 1.313(10) . ?
N5 H5 0.877(15) . ?
N5 C15 1.361(10) . ?
N5 C16 1.403(9) . ?
N6 H6 0.879(15) . ?
N6 C16 1.350(10) . ?
N6 C17 1.467(9) . ?
N7 H7 0.878(15) . ?
N7 C31 1.480(8) . ?
N7 C33 1.354(9) . ?
N8 H8 0.877(15) . ?
N8 C33 1.396(8) . ?
N8 C34 1.362(9) . ?
N9 C34 1.318(9) . ?
N9 C36 1.395(9) . ?
N10 C37 1.392(9) . ?
N10 C39 1.320(8) . ?
N11 H11 0.880(15) . ?
N11 C39 1.366(8) . ?
N11 C40 1.399(8) . ?
N12 H12 0.880(15) . ?
N12 C40 1.362(8) . ?
N12 C41 1.458(8) . ?
C1 C2 1.393(10) . ?
C1 C6 1.378(11) . ?
C1 C7 1.515(10) . ?
C2 H2A 0.9500 . ?
C2 C3 1.388(12) . ?
C3 H3 0.9500 . ?
C3 C4 1.381(12) . ?
C4 H4 0.9500 . ?
C4 C5 1.384(11) . ?
C5 H5A 0.9500 . ?
C5 C6 1.391(11) . ?
C6 H6A 0.9500 . ?
C7 H7A 1.0000 . ?
C7 C8 1.516(13) . ?
C8 H8A 0.9800 . ?
C8 H8B 0.9800 . ?
C8 H8C 0.9800 . ?
C11 H11A 0.9500 . ?
C11 C12 1.341(11) . ?
C12 H12A 0.9500 . ?
C13 H13 0.9500 . ?
C13 C14 1.349(12) . ?
C14 H14 0.9500 . ?
C17 H17 1.0000 . ?
C17 C18 1.529(12) . ?
C17 C19 1.525(10) . ?
C18 H18A 0.9800 . ?
C18 H18B 0.9800 . ?
C18 H18C 0.9800 . ?
C19 C20 1.380(11) . ?
C19 C24 1.389(12) . ?
C20 H20 0.9500 . ?
C20 C21 1.395(12) . ?
C21 H21 0.9500 . ?
C21 C22 1.371(14) . ?
C22 H22 0.9500 . ?
C22 C23 1.396(14) . ?
C23 H23 0.9500 . ?
C23 C24 1.393(12) . ?
C24 H24 0.9500 . ?
C25 C26 1.385(11) . ?
C25 C30 1.393(10) . ?
C25 C31 1.537(10) . ?
C26 H26 0.9500 . ?
C26 C27 1.398(13) . ?
C27 H27 0.9500 . ?
C27 C28 1.381(16) . ?
C28 H28 0.9500 . ?
C28 C29 1.373(15) . ?
C29 H29 0.9500 . ?
C29 C30 1.386(12) . ?
C30 H30 0.9500 . ?
C31 H31 1.0000 . ?
C31 C32 1.507(11) . ?
C32 H32A 0.9800 . ?
C32 H32B 0.9800 . ?
C32 H32C 0.9800 . ?
C35 H35 0.9500 . ?
C35 C36 1.338(13) . ?
C36 H36 0.9500 . ?
C37 H37 0.9500 . ?
C37 C38 1.334(12) . ?
C38 H38 0.9500 . ?
C41 H41 1.0000 . ?
C41 C42 1.532(10) . ?
C41 C43 1.512(9) . ?
C42 H42A 0.9800 . ?
C42 H42B 0.9800 . ?
C42 H42C 0.9800 . ?
C43 C44 1.385(10) . ?
C43 C48 1.402(9) . ?
C44 H44 0.9500 . ?
C44 C45 1.404(11) . ?
C45 H45 0.9500 . ?
C45 C46 1.375(15) . ?
C46 H46 0.9500 . ?
C46 C47 1.390(14) . ?
C47 H47 0.9500 . ?
C47 C48 1.385(10) . ?
C48 H48 0.9500 . ?
C49 C50 1.544(12) . ?
C51 C52 1.537(12) . ?

loop_
_geom_hbond_atom_site_label_D
_geom_hbond_atom_site_label_H
_geom_hbond_atom_site_label_A
_geom_hbond_distance_DH
_geom_hbond_distance_HA
_geom_hbond_distance_DA
_geom_hbond_angle_DHA
_geom_hbond_site_symmetry_A
_geom_hbond_publ_flag
N1 H1 O6 0.882(15) 2.53(7) 3.250(9) 140(9) . yes
N2 H2 O6 0.879(15) 1.882(18) 2.759(8) 176(10) . yes
N5 H5 O7 0.877(15) 2.04(5) 2.839(8) 152(9) . yes
N6 H6 O7 0.879(15) 2.15(5) 2.948(8) 150(9) . yes
N7 H7 O8 0.878(15) 2.68(6) 3.400(9) 139(8) . yes
N8 H8 O8 0.877(15) 1.906(19) 2.782(9) 176(9) . yes
N11 H11 O5 0.880(15) 1.96(3) 2.822(8) 167(9) . yes
N12 H12 O5 0.880(15) 2.11(5) 2.924(8) 152(9) . yes

loop_
_geom_torsion_atom_site_label_1
_geom_torsion_atom_site_label_2
_geom_torsion_atom_site_label_3
_geom_torsion_atom_site_label_4
_geom_torsion
_geom_torsion_site_symmetry_1
_geom_torsion_site_symmetry_2
_geom_torsion_site_symmetry_3
_geom_torsion_site_symmetry_4
_geom_torsion_publ_flag
Ag1 N3 C10 S1 169.0(3) . . . . ?
Ag1 N3 C10 N2 -11.0(10) . . . . ?
Ag1 N3 C12 C11 -169.4(5) . . . . ?
Ag1 N4 C13 C14 178.1(5) . . . . ?
Ag1 N4 C15 S2 -178.2(3) . . . . ?
Ag1 N4 C15 N5 2.1(9) . . . . ?
Ag2 N9 C34 S3 169.3(3) . . . . ?
Ag2 N9 C34 N8 -11.7(9) . . . . ?
Ag2 N9 C36 C35 -170.5(6) . . . . ?
Ag2 N10 C37 C38 -174.4(5) . . . . ?
Ag2 N10 C39 S4 172.8(3) . . . . ?
Ag2 N10 C39 N11 -7.7(9) . . . . ?
S1 C11 C12 N3 0.5(9) . . . . ?
S3 C35 C36 N9 0.8(9) . . . . ?
O5 C49 C50 F1 43.5(14) . . . . ?
O5 C49 C50 F1A 21(2) . . . . ?
O5 C49 C50 F2 -71.2(10) . . . . ?
O5 C49 C50 F2A -112(3) . . . . ?
O5 C49 C50 F3 177.7(10) . . . . ?
O5 C49 C50 F3A 130(2) . . . . ?
O6 C49 C50 F1 -138.6(11) . . . . ?
O6 C49 C50 F1A -161.4(18) . . . . ?
O6 C49 C50 F2 106.7(9) . . . . ?
O6 C49 C50 F2A 66(3) . . . . ?
O6 C49 C50 F3 -4.4(14) . . . . ?
O6 C49 C50 F3A -52(2) . . . . ?
O7 C51 C52 F4 99.2(13) . . . . ?
O7 C51 C52 F4A -161.3(14) . . . . ?
O7 C51 C52 F5 -10.0(19) . . . . ?
O7 C51 C52 F5A 71(2) . . . . ?
O7 C51 C52 F6 -146.1(13) . . . . ?
O7 C51 C52 F6A -52.7(19) . . . . ?
O8 C51 C52 F4 -81.1(14) . . . . ?
O8 C51 C52 F4A 18.4(17) . . . . ?
O8 C51 C52 F5 169.6(18) . . . . ?
O8 C51 C52 F5A -109(2) . . . . ?
O8 C51 C52 F6 33.6(16) . . . . ?
O8 C51 C52 F6A 127.0(19) . . . . ?
N4 C13 C14 S2 0.4(9) . . . . ?
N6 C17 C19 C20 -110.1(8) . . . . ?
N6 C17 C19 C24 67.1(9) . . . . ?
N10 C37 C38 S4 1.0(8) . . . . ?
N12 C41 C43 C44 11.4(9) . . . . ?
N12 C41 C43 C48 -169.2(6) . . . . ?
C1 C2 C3 C4 -0.8(15) . . . . ?
C2 C1 C6 C5 -0.5(12) . . . . ?
C2 C1 C7 N1 42.6(11) . . . . ?
C2 C1 C7 C8 -80.3(10) . . . . ?
C2 C3 C4 C5 -0.7(15) . . . . ?
C3 C4 C5 C6 1.5(13) . . . . ?
C4 C5 C6 C1 -0.9(12) . . . . ?
C6 C1 C2 C3 1.4(14) . . . . ?
C6 C1 C7 N1 -141.6(7) . . . . ?
C6 C1 C7 C8 95.5(9) . . . . ?
C7 N1 C9 O1 4.9(11) . . . . ?
C7 N1 C9 N2 -177.5(6) . . . . ?
C7 C1 C2 C3 177.3(9) . . . . ?
C7 C1 C6 C5 -176.5(7) . . . . ?
C9 N1 C7 C1 87.0(8) . . . . ?
C9 N1 C7 C8 -149.5(7) . . . . ?
C9 N2 C10 S1 -7.5(10) . . . . ?
C9 N2 C10 N3 172.5(6) . . . . ?
C10 S1 C11 C12 0.4(6) . . . . ?
C10 N2 C9 O1 5.7(11) . . . . ?
C10 N2 C9 N1 -171.9(6) . . . . ?
C10 N3 C12 C11 -1.5(9) . . . . ?
C11 S1 C10 N2 178.7(6) . . . . ?
C11 S1 C10 N3 -1.3(6) . . . . ?
C12 N3 C10 S1 1.8(8) . . . . ?
C12 N3 C10 N2 -178.3(6) . . . . ?
C13 N4 C15 S2 0.2(7) . . . . ?
C13 N4 C15 N5 -179.5(7) . . . . ?
C14 S2 C15 N4 0.1(5) . . . . ?
C14 S2 C15 N5 179.7(6) . . . . ?
C15 S2 C14 C13 -0.3(6) . . . . ?
C15 N4 C13 C14 -0.4(9) . . . . ?
C15 N5 C16 O2 -4.3(11) . . . . ?
C15 N5 C16 N6 178.5(6) . . . . ?
C16 N5 C15 S2 -4.2(10) . . . . ?
C16 N5 C15 N4 175.4(6) . . . . ?
C16 N6 C17 C18 -153.0(7) . . . . ?
C16 N6 C17 C19 83.7(9) . . . . ?
C17 N6 C16 O2 13.9(11) . . . . ?
C17 N6 C16 N5 -169.0(6) . . . . ?
C17 C19 C20 C21 176.6(7) . . . . ?
C17 C19 C24 C23 -176.7(7) . . . . ?
C18 C17 C19 C20 128.9(8) . . . . ?
C18 C17 C19 C24 -53.9(9) . . . . ?
C19 C20 C21 C22 0.4(12) . . . . ?
C20 C19 C24 C23 0.5(11) . . . . ?
C20 C21 C22 C23 -0.1(12) . . . . ?
C21 C22 C23 C24 0.0(11) . . . . ?
C22 C23 C24 C19 -0.2(11) . . . . ?
C24 C19 C20 C21 -0.6(11) . . . . ?
C25 C26 C27 C28 0.3(16) . . . . ?
C26 C25 C30 C29 -0.5(11) . . . . ?
C26 C25 C31 N7 100.3(8) . . . . ?
C26 C25 C31 C32 -24.0(10) . . . . ?
C26 C27 C28 C29 0.4(16) . . . . ?
C27 C28 C29 C30 -1.2(13) . . . . ?
C28 C29 C30 C25 1.2(11) . . . . ?
C30 C25 C26 C27 -0.3(13) . . . . ?
C30 C25 C31 N7 -78.5(8) . . . . ?
C30 C25 C31 C32 157.2(7) . . . . ?
C31 N7 C33 O3 8.4(11) . . . . ?
C31 N7 C33 N8 -172.7(6) . . . . ?
C31 C25 C26 C27 -179.0(8) . . . . ?
C31 C25 C30 C29 178.3(6) . . . . ?
C33 N7 C31 C25 103.0(8) . . . . ?
C33 N7 C31 C32 -130.0(7) . . . . ?
C33 N8 C34 S3 -4.5(10) . . . . ?
C33 N8 C34 N9 176.6(6) . . . . ?
C34 S3 C35 C36 -0.3(7) . . . . ?
C34 N8 C33 O3 -0.6(10) . . . . ?
C34 N8 C33 N7 -179.6(6) . . . . ?
C34 N9 C36 C35 -1.0(9) . . . . ?
C35 S3 C34 N8 -179.3(7) . . . . ?
C35 S3 C34 N9 -0.3(6) . . . . ?
C36 N9 C34 S3 0.8(7) . . . . ?
C36 N9 C34 N8 179.8(6) . . . . ?
C37 N10 C39 S4 -2.0(7) . . . . ?
C37 N10 C39 N11 177.5(6) . . . . ?
C38 S4 C39 N10 2.1(5) . . . . ?
C38 S4 C39 N11 -177.4(6) . . . . ?
C39 S4 C38 C37 -1.7(6) . . . . ?
C39 N10 C37 C38 0.6(9) . . . . ?
C39 N11 C40 O4 -7.3(10) . . . . ?
C39 N11 C40 N12 173.4(6) . . . . ?
C40 N11 C39 S4 3.3(9) . . . . ?
C40 N11 C39 N10 -176.2(6) . . . . ?
C40 N12 C41 C42 -126.2(7) . . . . ?
C40 N12 C41 C43 109.5(7) . . . . ?
C41 N12 C40 O4 -3.3(11) . . . . ?
C41 N12 C40 N11 175.9(6) . . . . ?
C41 C43 C44 C45 -179.7(7) . . . . ?
C41 C43 C48 C47 178.6(6) . . . . ?
C42 C41 C43 C44 -110.8(7) . . . . ?
C42 C41 C43 C48 68.5(8) . . . . ?
C43 C44 C45 C46 0.2(12) . . . . ?
C44 C43 C48 C47 -2.1(10) . . . . ?
C44 C45 C46 C47 -0.3(13) . . . . ?
C45 C46 C47 C48 -0.7(12) . . . . ?
C46 C47 C48 C43 1.9(11) . . . . ?
C48 C43 C44 C45 1.0(11) . . . . ?
